data_1508766
loop_
_publ_author_name
'Nishi, Mitsumi'
'Kuninobu, Yoichiro'
'Takai, Kazuhiko'

_publ_section_title
;
 Rhenium-Catalyzed Regio- and Stereoselective Synthesis of
 \g-Thio-\a,\b-unsaturated Ketones via Insertion of Terminal Alkynes into
 the C-S Bond.
;
_journal_issue 23
_journal_name_full 'Organic letters'
_journal_page_first 6116
_journal_page_last 6118
_journal_paper_doi 10.1021/ol302810u
_journal_volume 14
_journal_year 2012
_chemical_formula_moiety 'C23 H20 O S'
_chemical_formula_sum 'C23 H20 O S'
_chemical_formula_weight 344.47
_space_group_IT_number 14
_symmetry_cell_setting monoclinic
_symmetry_Int_Tables_number 14
_symmetry_space_group_name_Hall '-P 2ybc'
_symmetry_space_group_name_H-M 'P 1 21/c 1'
_atom_sites_solution_hydrogens geom
_atom_sites_solution_primary direct
_atom_sites_solution_secondary difmap
_cell_angle_alpha 90.0000
_cell_angle_beta 119.150(12)
_cell_angle_gamma 90.0000
_cell_formula_units_Z 4
_cell_length_a 10.866(10)
_cell_length_b 17.721(14)
_cell_length_c 11.110(10)
_cell_measurement_reflns_used 4588
_cell_measurement_temperature 93
_cell_measurement_theta_max 27.56
_cell_measurement_theta_min 3.11
_cell_volume 1868(3)
_computing_cell_refinement CrystalClear
_computing_data_collection 'CrystalClear (Rigaku, ????)'
_computing_data_reduction CrystalClear
_computing_molecular_graphics 'CrystalStructure 4.0'
_computing_publication_material 'CrystalStructure 4.0 (Rigaku, 2010)'
_computing_structure_refinement 'SHELXL97 (Sheldrick, 2008)'
_computing_structure_solution 'SHELXS97 (Sheldrick, 2008)'
_diffrn_ambient_temperature 93
_diffrn_detector_area_resol_mean 28.944
_diffrn_measured_fraction_theta_full 0.984
_diffrn_measured_fraction_theta_max 0.984
_diffrn_measurement_device_type 'Rigaku Saturn724'
_diffrn_measurement_method \w
_diffrn_radiation_type 'Mo K\a'
_diffrn_radiation_wavelength 0.71075
_diffrn_reflns_av_R_equivalents 0.1297
_diffrn_reflns_limit_h_max 14
_diffrn_reflns_limit_h_min -14
_diffrn_reflns_limit_k_max 22
_diffrn_reflns_limit_k_min -22
_diffrn_reflns_limit_l_max 14
_diffrn_reflns_limit_l_min -14
_diffrn_reflns_number 21795
_diffrn_reflns_theta_full 27.63
_diffrn_reflns_theta_max 27.63
_diffrn_standards_number 0
_exptl_absorpt_coefficient_mu 0.180
_exptl_absorpt_correction_T_max 0.991
_exptl_absorpt_correction_T_min 0.763
_exptl_absorpt_correction_type multi-scan
_exptl_absorpt_process_details 'REQAB (Rigaku, 1998)'
_exptl_crystal_colour colorless
_exptl_crystal_density_diffrn 1.225
_exptl_crystal_density_method 'not measured'
_exptl_crystal_description platelet
_exptl_crystal_F_000 728.00
_exptl_crystal_size_max 0.200
_exptl_crystal_size_mid 0.200
_exptl_crystal_size_min 0.050
_refine_diff_density_max 0.470
_refine_diff_density_min -0.440
_refine_ls_extinction_method none
_refine_ls_goodness_of_fit_ref 1.091
_refine_ls_hydrogen_treatment constr
_refine_ls_number_parameters 227
_refine_ls_number_reflns 4288
_refine_ls_number_restraints 0
_refine_ls_R_factor_gt 0.0905
_refine_ls_shift/su_max 0.000
_refine_ls_structure_factor_coef Fsqd
_refine_ls_weighting_details 'w = 1/[\s^2^(Fo^2^)+(0.1272P)^2^+0.0000P] where P=(Fo^2^+2Fc^2^)/3'
_refine_ls_weighting_scheme calc
_refine_ls_wR_factor_ref 0.2644
_reflns_number_gt 2663
_reflns_number_total 4288
_reflns_threshold_expression F^2^>2.0\s(F^2^)
_cod_data_source_file ol302810u_si_005.cif
_cod_data_source_block 4o
_cod_database_code 1508766

loop_
_symmetry_equiv_pos_site_id
_symmetry_equiv_pos_as_xyz
1 +X,+Y,+Z
2 -X,1/2+Y,1/2-Z
3 -X,-Y,-Z
4 +X,1/2-Y,1/2+Z

loop_
_atom_site_label
_atom_site_type_symbol
_atom_site_fract_x
_atom_site_fract_y
_atom_site_fract_z
_atom_site_U_iso_or_equiv
_atom_site_adp_type
_atom_site_occupancy
_atom_site_symmetry_multiplicity
_atom_site_calc_flag
_atom_site_refinement_flags
S1 S 0.24267(11) 0.91673(6) 0.38252(9) 0.0415(4) Uani 1.0 4 d .
O2 O 0.1603(4) 0.73657(16) 0.1599(3) 0.0490(8) Uani 1.0 4 d .
C3 C 0.2141(4) 0.6403(2) 0.4693(4) 0.0333(8) Uani 1.0 4 d .
C4 C 0.1422(5) 0.7218(2) 0.2569(4) 0.0356(9) Uani 1.0 4 d .
C5 C 0.0016(4) 0.8439(2) 0.2039(4) 0.0341(9) Uani 1.0 4 d .
C6 C 0.2722(5) 0.5734(3) 0.5414(4) 0.0394(10) Uani 1.0 4 d .
C7 C 0.3588(5) 1.0374(3) 0.5522(4) 0.0422(10) Uani 1.0 4 d .
C8 C 0.2032(4) 0.65163(19) 0.3398(4) 0.0291(8) Uani 1.0 4 d .
C9 C 0.2513(4) 0.5948(2) 0.2836(4) 0.0337(8) Uani 1.0 4 d .
C10 C 0.3072(4) 0.5280(3) 0.3561(4) 0.0404(10) Uani 1.0 4 d .
C11 C 0.2334(5) 1.0029(2) 0.4589(4) 0.0376(9) Uani 1.0 4 d .
C12 C 0.0746(5) 0.9092(3) 0.2393(4) 0.0373(9) Uani 1.0 4 d .
C13 C 0.2332(5) 1.1373(3) 0.5922(4) 0.0471(11) Uani 1.0 4 d .
C14 C 0.3600(5) 1.1046(3) 0.6191(4) 0.0472(11) Uani 1.0 4 d .
C15 C -0.3761(5) 0.8015(3) -0.0738(4) 0.0415(10) Uani 1.0 4 d .
C16 C -0.1311(4) 0.8373(2) 0.0667(4) 0.0347(9) Uani 1.0 4 d .
C17 C -0.1321(5) 0.8635(3) -0.0538(4) 0.0391(9) Uani 1.0 4 d .
C18 C 0.0527(5) 0.7735(2) 0.2937(4) 0.0375(9) Uani 1.0 4 d .
C19 C 0.1056(5) 1.0357(3) 0.4335(4) 0.0391(9) Uani 1.0 4 d .
C20 C 0.3161(5) 0.5174(3) 0.4838(4) 0.0403(10) Uani 1.0 4 d .
C21 C -0.2526(4) 0.8064(2) 0.0570(4) 0.0370(9) Uani 1.0 4 d .
C22 C -0.3755(5) 0.8238(3) -0.1945(4) 0.0392(9) Uani 1.0 4 d .
C23 C 0.1059(5) 1.1025(3) 0.5006(4) 0.0424(10) Uani 1.0 4 d .
C24 C -0.2536(5) 0.8567(2) -0.1816(4) 0.0395(9) Uani 1.0 4 d .
C25 C -0.5029(5) 0.8117(3) -0.3326(4) 0.0559(12) Uani 1.0 4 d .
H3 H 0.1819 0.6780 0.5082 0.0400 Uiso 1.0 4 calc R
H6 H 0.2818 0.5664 0.6303 0.0473 Uiso 1.0 4 calc R
H7 H 0.4457 1.0149 0.5711 0.0507 Uiso 1.0 4 calc R
H9 H 0.2457 0.6021 0.1963 0.0404 Uiso 1.0 4 calc R
H10 H 0.3392 0.4897 0.3181 0.0484 Uiso 1.0 4 calc R
H12 H 0.0331 0.9527 0.1844 0.0447 Uiso 1.0 4 calc R
H13 H 0.2327 1.1834 0.6358 0.0565 Uiso 1.0 4 calc R
H14 H 0.4469 1.1275 0.6823 0.0567 Uiso 1.0 4 calc R
H15 H -0.4606 0.7827 -0.0795 0.0498 Uiso 1.0 4 calc R
H17 H -0.0498 0.8857 -0.0478 0.0469 Uiso 1.0 4 calc R
H18A H -0.0300 0.7450 0.2839 0.0450 Uiso 1.0 4 calc R
H18B H 0.1090 0.7890 0.3913 0.0450 Uiso 1.0 4 calc R
H19 H 0.0188 1.0126 0.3708 0.0469 Uiso 1.0 4 calc R
H20 H 0.3525 0.4714 0.5321 0.0483 Uiso 1.0 4 calc R
H21 H -0.2534 0.7885 0.1372 0.0443 Uiso 1.0 4 calc R
H23 H 0.0191 1.1244 0.4839 0.0509 Uiso 1.0 4 calc R
H24 H -0.2530 0.8750 -0.2617 0.0474 Uiso 1.0 4 calc R
H25A H -0.5074 0.7587 -0.3594 0.0670 Uiso 1.0 4 calc R
H25B H -0.4966 0.8438 -0.4012 0.0670 Uiso 1.0 4 calc R
H25C H -0.5879 0.8247 -0.3275 0.0670 Uiso 1.0 4 calc R

loop_
_atom_site_aniso_label
_atom_site_aniso_U_11
_atom_site_aniso_U_22
_atom_site_aniso_U_33
_atom_site_aniso_U_12
_atom_site_aniso_U_13
_atom_site_aniso_U_23
S1 0.0448(7) 0.0367(6) 0.0422(6) 0.0047(5) 0.0208(5) -0.0013(4)
O2 0.070(3) 0.0358(17) 0.0634(17) 0.0136(15) 0.0500(16) 0.0134(13)
C3 0.040(3) 0.0277(19) 0.0337(17) 0.0059(17) 0.0195(15) -0.0006(14)
C4 0.045(3) 0.027(2) 0.0414(18) -0.0013(18) 0.0266(16) -0.0016(15)
C5 0.042(3) 0.031(2) 0.0361(18) 0.0020(17) 0.0247(16) -0.0011(14)
C6 0.050(3) 0.036(3) 0.0360(18) 0.0088(19) 0.0237(17) 0.0078(15)
C7 0.047(3) 0.042(3) 0.043(2) -0.002(2) 0.0264(18) 0.0021(17)
C8 0.033(2) 0.0205(18) 0.0362(17) -0.0044(16) 0.0189(14) -0.0040(13)
C9 0.037(2) 0.032(2) 0.0368(17) 0.0017(17) 0.0217(15) -0.0037(14)
C10 0.043(3) 0.031(3) 0.052(3) 0.0058(19) 0.0265(18) -0.0030(16)
C11 0.057(3) 0.026(2) 0.0374(18) -0.0021(19) 0.0287(17) 0.0006(15)
C12 0.044(3) 0.032(2) 0.0368(18) 0.0044(18) 0.0203(16) 0.0010(14)
C13 0.079(4) 0.027(2) 0.044(2) -0.004(3) 0.037(3) 0.0008(16)
C14 0.057(3) 0.043(3) 0.043(2) -0.011(3) 0.0259(19) -0.0053(17)
C15 0.051(3) 0.034(3) 0.048(2) 0.0029(19) 0.0306(18) -0.0004(16)
C16 0.042(3) 0.0206(18) 0.0418(19) 0.0069(17) 0.0205(16) 0.0011(14)
C17 0.051(3) 0.031(2) 0.045(2) 0.0067(19) 0.0312(18) 0.0049(16)
C18 0.050(3) 0.029(2) 0.0424(19) 0.0007(18) 0.0296(17) 0.0015(15)
C19 0.048(3) 0.032(2) 0.0409(19) 0.0009(19) 0.0248(17) 0.0046(15)
C20 0.043(3) 0.025(2) 0.055(3) 0.0043(18) 0.0256(18) 0.0066(16)
C21 0.046(3) 0.0247(19) 0.053(2) 0.0023(18) 0.0334(18) 0.0021(16)
C22 0.041(3) 0.040(3) 0.0365(18) 0.0073(19) 0.0192(16) 0.0020(15)
C23 0.053(3) 0.032(3) 0.049(2) 0.005(2) 0.0300(19) 0.0012(17)
C24 0.050(3) 0.031(2) 0.043(2) 0.0077(19) 0.0275(17) 0.0068(16)
C25 0.049(3) 0.069(4) 0.048(3) 0.009(3) 0.0224(19) 0.004(2)

loop_
_atom_type_symbol
_atom_type_description
_atom_type_scat_dispersion_real
_atom_type_scat_dispersion_imag
_atom_type_scat_source
C C 0.0033 0.0016
;
International Tables for Crystallography
(1992, Vol. C, Tables 4.2.6.8 and 6.1.1.4)
;
H H 0.0000 0.0000
;
International Tables for Crystallography
(1992, Vol. C, Table 6.1.1.4)
;
O O 0.0106 0.0060
;
International Tables for Crystallography
(1992, Vol. C, Tables 4.2.6.8 and 6.1.1.4)
;
S S 0.1246 0.1234
;
International Tables for Crystallography
(1992, Vol. C, Tables 4.2.6.8 and 6.1.1.4)
;

loop_
_geom_angle_atom_site_label_1
_geom_angle_atom_site_label_2
_geom_angle_atom_site_label_3
_geom_angle
_geom_angle_publ_flag
C11 S1 C12 102.9(2) yes
C6 C3 C8 119.9(4) yes
O2 C4 C8 120.8(5) yes
O2 C4 C18 120.4(4) yes
C8 C4 C18 118.8(4) yes
C12 C5 C16 119.9(4) yes
C12 C5 C18 122.5(3) yes
C16 C5 C18 117.5(3) yes
C3 C6 C20 120.3(4) yes
C11 C7 C14 121.5(5) yes
C3 C8 C4 122.9(4) yes
C3 C8 C9 119.2(4) yes
C4 C8 C9 117.9(4) yes
C8 C9 C10 120.1(4) yes
C9 C10 C20 119.9(5) yes
S1 C11 C7 118.2(4) yes
S1 C11 C19 122.9(3) yes
C7 C11 C19 118.9(4) yes
S1 C12 C5 122.4(3) yes
C14 C13 C23 119.9(5) yes
C7 C14 C13 119.3(4) yes
C21 C15 C22 121.3(5) yes
C5 C16 C17 119.7(4) yes
C5 C16 C21 121.0(4) yes
C17 C16 C21 119.3(3) yes
C16 C17 C24 120.2(5) yes
C4 C18 C5 113.1(4) yes
C11 C19 C23 120.0(4) yes
C6 C20 C10 120.5(4) yes
C15 C21 C16 119.6(5) yes
C15 C22 C24 117.9(4) yes
C15 C22 C25 120.5(5) yes
C24 C22 C25 121.6(5) yes
C13 C23 C19 120.4(5) yes
C17 C24 C22 121.5(5) yes
C6 C3 H3 120.040 no
C8 C3 H3 120.052 no
C3 C6 H6 119.837 no
C20 C6 H6 119.836 no
C11 C7 H7 119.245 no
C14 C7 H7 119.244 no
C8 C9 H9 119.961 no
C10 C9 H9 119.975 no
C9 C10 H10 120.029 no
C20 C10 H10 120.031 no
S1 C12 H12 118.787 no
C5 C12 H12 118.796 no
C14 C13 H13 120.049 no
C23 C13 H13 120.043 no
C7 C14 H14 120.342 no
C13 C14 H14 120.351 no
C21 C15 H15 119.362 no
C22 C15 H15 119.358 no
C16 C17 H17 119.893 no
C24 C17 H17 119.899 no
C4 C18 H18A 108.953 no
C4 C18 H18B 108.948 no
C5 C18 H18A 108.959 no
C5 C18 H18B 108.959 no
H18A C18 H18B 107.766 no
C11 C19 H19 120.012 no
C23 C19 H19 120.024 no
C6 C20 H20 119.739 no
C10 C20 H20 119.736 no
C15 C21 H21 120.213 no
C16 C21 H21 120.214 no
C13 C23 H23 119.800 no
C19 C23 H23 119.799 no
C17 C24 H24 119.240 no
C22 C24 H24 119.236 no
C22 C25 H25A 109.476 no
C22 C25 H25B 109.466 no
C22 C25 H25C 109.465 no
H25A C25 H25B 109.474 no
H25A C25 H25C 109.479 no
H25B C25 H25C 109.468 no

loop_
_geom_bond_atom_site_label_1
_geom_bond_atom_site_label_2
_geom_bond_distance
_geom_bond_publ_flag
S1 C11 1.773(5) yes
S1 C12 1.748(4) yes
O2 C4 1.214(6) yes
C3 C6 1.397(5) yes
C3 C8 1.400(6) yes
C4 C8 1.496(5) yes
C4 C18 1.530(7) yes
C5 C12 1.349(6) yes
C5 C16 1.508(5) yes
C5 C18 1.523(6) yes
C6 C20 1.385(7) yes
C7 C11 1.389(6) yes
C7 C14 1.401(7) yes
C8 C9 1.413(6) yes
C9 C10 1.394(6) yes
C10 C20 1.387(7) yes
C11 C19 1.402(7) yes
C13 C14 1.387(8) yes
C13 C23 1.400(6) yes
C15 C21 1.421(5) yes
C15 C22 1.400(7) yes
C16 C17 1.411(7) yes
C16 C21 1.384(7) yes
C17 C24 1.396(5) yes
C19 C23 1.397(6) yes
C22 C24 1.389(7) yes
C22 C25 1.499(5) yes
C3 H3 0.950 no
C6 H6 0.950 no
C7 H7 0.950 no
C9 H9 0.950 no
C10 H10 0.950 no
C12 H12 0.950 no
C13 H13 0.950 no
C14 H14 0.950 no
C15 H15 0.950 no
C17 H17 0.950 no
C18 H18A 0.990 no
C18 H18B 0.990 no
C19 H19 0.950 no
C20 H20 0.950 no
C21 H21 0.950 no
C23 H23 0.950 no
C24 H24 0.950 no
C25 H25A 0.980 no
C25 H25B 0.980 no
C25 H25C 0.980 no

loop_
_geom_contact_atom_site_label_1
_geom_contact_atom_site_label_2
_geom_contact_distance
_geom_contact_publ_flag
_geom_contact_site_symmetry_2
S1 C18 3.113(5) no .
O2 C5 2.766(6) no .
O2 C9 2.803(5) no .
O2 C12 3.436(6) no .
O2 C16 3.330(6) no .
C3 C10 2.795(7) no .
C3 C18 3.021(5) no .
C4 C12 3.388(6) no .
C4 C16 3.371(6) no .
C6 C9 2.786(7) no .
C7 C23 2.771(8) no .
C8 C20 2.794(6) no .
C11 C13 2.806(7) no .
C12 C17 3.030(5) no .
C12 C19 3.015(6) no .
C14 C19 2.799(6) no .
C15 C17 2.776(8) no .
C16 C22 2.832(5) no .
C18 C21 3.124(6) no .
C21 C24 2.791(7) no .
S1 C25 3.550(5) no 1_656
O2 C3 3.285(6) no 4_564
O2 C23 3.488(6) no 2_545
C3 O2 3.285(6) no 4_565
C4 C23 3.522(6) no 2_545
C9 C19 3.583(6) no 2_545
C13 C15 3.350(7) no 2_555
C13 C21 3.479(7) no 2_555
C13 C22 3.590(7) no 2_555
C14 C15 3.541(7) no 2_555
C15 C13 3.350(7) no 2_545
C15 C14 3.541(7) no 2_545
C19 C9 3.583(6) no 2_555
C19 C19 3.513(8) no 3_576
C21 C13 3.479(7) no 2_545
C22 C13 3.590(7) no 2_545
C23 O2 3.488(6) no 2_555
C23 C4 3.522(6) no 2_555
C25 S1 3.550(5) no 1_454
S1 H7 2.7888 no .
S1 H18B 2.7167 no .
S1 H19 2.9177 no .
O2 H9 2.5171 no .
O2 H17 3.5201 no .
O2 H18A 2.9941 no .
O2 H18B 3.0293 no .
C3 H9 3.2850 no .
C3 H18A 3.0652 no .
C3 H18B 2.8344 no .
C3 H20 3.2682 no .
C4 H3 2.7223 no .
C4 H9 2.6358 no .
C5 H17 2.6757 no .
C5 H19 3.4743 no .
C5 H21 2.6820 no .
C6 H10 3.2624 no .
C7 H13 3.2668 no .
C7 H19 3.2635 no .
C8 H6 3.2775 no .
C8 H10 3.2905 no .
C8 H18A 2.8296 no .
C8 H18B 2.8053 no .
C9 H3 3.2873 no .
C9 H20 3.2638 no .
C10 H6 3.2613 no .
C11 H12 2.8918 no .
C11 H14 3.2878 no .
C11 H23 3.2802 no .
C12 H17 2.8241 no .
C12 H18A 3.2491 no .
C12 H18B 2.6302 no .
C12 H19 2.5926 no .
C13 H7 3.2598 no .
C13 H19 3.2834 no .
C14 H23 3.2680 no .
C15 H24 3.2496 no .
C15 H25A 2.8754 no .
C15 H25B 3.2962 no .
C15 H25C 2.6625 no .
C16 H12 2.6083 no .
C16 H15 3.2760 no .
C16 H18A 2.6692 no .
C16 H18B 3.3736 no .
C16 H24 3.2865 no .
C17 H12 2.8458 no .
C17 H21 3.2754 no .
C18 H3 2.6942 no .
C18 H12 3.3696 no .
C18 H21 2.9198 no .
C19 H7 3.2607 no .
C19 H12 2.8851 no .
C19 H13 3.2830 no .
C20 H3 3.2684 no .
C20 H9 3.2643 no .
C21 H17 3.2695 no .
C21 H18A 2.7294 no .
C22 H17 3.2812 no .
C22 H21 3.3114 no .
C23 H14 3.2733 no .
C24 H15 3.2482 no .
C24 H25A 3.0360 no .
C24 H25B 2.5879 no .
C24 H25C 3.2257 no .
C25 H15 2.6688 no .
C25 H24 2.6772 no .
H3 H6 2.3448 no .
H3 H18A 2.7075 no .
H3 H18B 2.2758 no .
H6 H20 2.3291 no .
H7 H14 2.3448 no .
H9 H10 2.3441 no .
H10 H20 2.3333 no .
H12 H17 2.5714 no .
H12 H18B 3.5415 no .
H12 H19 2.3990 no .
H13 H14 2.3430 no .
H13 H23 2.3478 no .
H15 H21 2.3654 no .
H15 H25A 2.9272 no .
H15 H25B 3.5689 no .
H15 H25C 2.5186 no .
H17 H24 2.3333 no .
H18A H21 2.3004 no .
H18B H21 3.5568 no .
H19 H23 2.3444 no .
H24 H25A 3.1855 no .
H24 H25B 2.3908 no .
H24 H25C 3.4612 no .
S1 H6 3.0471 no 4_564
S1 H7 3.3912 no 3_676
S1 H9 3.4865 no 4_565
S1 H25B 2.9731 no 1_656
S1 H25C 3.2639 no 1_656
O2 H3 2.3607 no 4_564
O2 H18B 2.7929 no 4_564
O2 H23 2.6969 no 2_545
O2 H25C 2.8835 no 4_665
C3 H17 2.8170 no 4_565
C3 H25A 3.4014 no 1_656
C4 H3 3.4833 no 4_564
C4 H23 2.9393 no 2_545
C4 H25C 3.5825 no 4_665
C5 H3 3.5864 no 4_564
C6 H14 3.2455 no 2_646
C6 H17 3.2205 no 4_565
C7 H7 3.1748 no 3_676
C7 H9 3.4788 no 4_565
C7 H10 3.1004 no 4_565
C7 H24 3.2464 no 3_575
C7 H25B 3.4549 no 3_575
C8 H15 3.5090 no 4_665
C8 H17 3.5908 no 4_565
C8 H19 3.4446 no 2_545
C8 H23 3.2464 no 2_545
C8 H25C 3.5909 no 4_665
C9 H15 3.4909 no 4_665
C9 H19 2.9621 no 2_545
C9 H23 3.0390 no 2_545
C9 H25C 2.9515 no 4_665
C10 H19 3.2058 no 2_545
C10 H20 3.2776 no 3_666
C11 H9 3.1769 no 4_565
C11 H10 3.5765 no 4_565
C11 H24 3.1604 no 3_575
C12 H6 3.0626 no 4_564
C13 H10 3.1425 no 4_565
C13 H21 3.1892 no 3_576
C14 H6 3.5778 no 2_656
C14 H10 2.8665 no 4_565
C14 H15 3.4375 no 2_555
C14 H24 3.5711 no 3_575
C14 H25B 3.5209 no 3_575
C15 H13 2.8858 no 2_545
C15 H14 3.2624 no 2_545
C15 H20 3.0389 no 2_555
C15 H25A 3.4870 no 4_565
C16 H13 3.3627 no 2_545
C16 H20 3.1726 no 2_555
C17 H3 3.2198 no 4_564
C17 H13 3.3529 no 2_545
C17 H18A 3.1823 no 4_564
C17 H20 3.1646 no 2_555
C18 H23 3.4453 no 3_576
C19 H9 3.5588 no 2_555
C19 H9 3.5323 no 4_565
C19 H19 3.1847 no 3_576
C19 H23 3.4546 no 3_576
C19 H24 3.4201 no 3_575
C20 H10 3.2957 no 3_666
C20 H12 3.5064 no 2_545
C21 H13 3.1364 no 2_545
C21 H13 3.3181 no 3_576
C21 H20 3.1092 no 2_555
C21 H25A 3.5163 no 4_565
C22 H13 2.8359 no 2_545
C22 H14 3.5807 no 2_545
C22 H20 3.1175 no 2_555
C22 H21 3.4113 no 4_564
C23 H9 3.3518 no 2_555
C23 H10 3.5811 no 4_565
C23 H19 3.1494 no 3_576
C24 H13 3.1034 no 2_545
C24 H18A 3.1948 no 4_564
C24 H20 3.1281 no 2_555
C24 H21 3.2675 no 4_564
C25 H9 3.2799 no 4_464
C25 H13 3.5093 no 2_545
C25 H14 3.5804 no 2_545
C25 H15 3.4293 no 4_564
C25 H21 3.3910 no 4_564
H3 O2 2.3607 no 4_565
H3 C4 3.4833 no 4_565
H3 C5 3.5864 no 4_565
H3 C17 3.2198 no 4_565
H3 H17 2.5446 no 4_565
H3 H25A 3.2809 no 1_656
H3 H25C 3.4492 no 1_656
H6 S1 3.0471 no 4_565
H6 C12 3.0626 no 4_565
H6 C14 3.5778 no 2_646
H6 H7 3.3221 no 2_646
H6 H12 3.0591 no 4_565
H6 H14 2.8676 no 2_646
H6 H17 3.2671 no 4_565
H7 S1 3.3912 no 3_676
H7 C7 3.1748 no 3_676
H7 H6 3.3221 no 2_656
H7 H7 2.4451 no 3_676
H7 H10 3.4598 no 4_565
H7 H25B 3.0798 no 1_656
H7 H25B 3.3402 no 3_575
H9 S1 3.4865 no 4_564
H9 C7 3.4788 no 4_564
H9 C11 3.1769 no 4_564
H9 C19 3.5588 no 2_545
H9 C19 3.5323 no 4_564
H9 C23 3.3518 no 2_545
H9 C25 3.2799 no 4_665
H9 H15 3.5794 no 4_665
H9 H18B 3.5365 no 4_564
H9 H19 3.0400 no 2_545
H9 H23 2.6135 no 2_545
H9 H25B 3.5905 no 4_665
H9 H25C 2.3431 no 4_665
H10 C7 3.1004 no 4_564
H10 C11 3.5765 no 4_564
H10 C13 3.1425 no 4_564
H10 C14 2.8665 no 4_564
H10 C20 3.2957 no 3_666
H10 C23 3.5811 no 4_564
H10 H7 3.4598 no 4_564
H10 H13 3.5438 no 4_564
H10 H14 3.1112 no 4_564
H10 H19 3.4272 no 2_545
H10 H20 3.0065 no 3_666
H12 C20 3.5064 no 2_555
H12 H6 3.0591 no 4_564
H12 H17 3.2853 no 3_575
H13 C15 2.8858 no 2_555
H13 C16 3.3627 no 2_555
H13 C17 3.3529 no 2_555
H13 C21 3.1364 no 2_555
H13 C21 3.3181 no 3_576
H13 C22 2.8359 no 2_555
H13 C24 3.1034 no 2_555
H13 C25 3.5093 no 2_555
H13 H10 3.5438 no 4_565
H13 H15 3.3365 no 2_555
H13 H18A 3.0293 no 3_576
H13 H21 2.4709 no 3_576
H13 H25A 3.1042 no 2_555
H14 C6 3.2455 no 2_656
H14 C15 3.2624 no 2_555
H14 C22 3.5807 no 2_555
H14 C25 3.5804 no 2_555
H14 H6 2.8676 no 2_656
H14 H10 3.1112 no 4_565
H14 H15 3.0087 no 2_555
H14 H25A 2.9056 no 2_555
H14 H25B 3.4561 no 3_575
H15 C8 3.5090 no 4_464
H15 C9 3.4909 no 4_464
H15 C14 3.4375 no 2_545
H15 C25 3.4293 no 4_565
H15 H9 3.5794 no 4_464
H15 H13 3.3365 no 2_545
H15 H14 3.0087 no 2_545
H15 H20 3.4989 no 2_555
H15 H25A 2.8260 no 4_565
H15 H25B 3.1398 no 4_565
H17 C3 2.8170 no 4_564
H17 C6 3.2205 no 4_564
H17 C8 3.5908 no 4_564
H17 H3 2.5446 no 4_564
H17 H6 3.2671 no 4_564
H17 H12 3.2853 no 3_575
H17 H18A 3.0494 no 4_564
H18A C17 3.1823 no 4_565
H18A C24 3.1948 no 4_565
H18A H13 3.0293 no 3_576
H18A H17 3.0494 no 4_565
H18A H23 3.4256 no 3_576
H18A H24 3.0744 no 4_565
H18B O2 2.7929 no 4_565
H18B H9 3.5365 no 4_565
H18B H23 2.8461 no 3_576
H18B H25C 3.3140 no 1_656
H19 C8 3.4446 no 2_555
H19 C9 2.9621 no 2_555
H19 C10 3.2058 no 2_555
H19 C19 3.1847 no 3_576
H19 C23 3.1494 no 3_576
H19 H9 3.0400 no 2_555
H19 H10 3.4272 no 2_555
H19 H19 3.1218 no 3_576
H19 H23 3.0514 no 3_576
H20 C10 3.2776 no 3_666
H20 C15 3.0389 no 2_545
H20 C16 3.1726 no 2_545
H20 C17 3.1646 no 2_545
H20 C21 3.1092 no 2_545
H20 C22 3.1175 no 2_545
H20 C24 3.1281 no 2_545
H20 H10 3.0065 no 3_666
H20 H15 3.4989 no 2_545
H21 C13 3.1892 no 3_576
H21 C22 3.4113 no 4_565
H21 C24 3.2675 no 4_565
H21 C25 3.3910 no 4_565
H21 H13 2.4709 no 3_576
H21 H24 3.1065 no 4_565
H21 H25A 2.9015 no 4_565
H21 H25B 3.4007 no 4_565
H23 O2 2.6969 no 2_555
H23 C4 2.9393 no 2_555
H23 C8 3.2464 no 2_555
H23 C9 3.0390 no 2_555
H23 C18 3.4453 no 3_576
H23 C19 3.4546 no 3_576
H23 H9 2.6135 no 2_555
H23 H18A 3.4256 no 3_576
H23 H18B 2.8461 no 3_576
H23 H19 3.0514 no 3_576
H24 C7 3.2464 no 3_575
H24 C11 3.1604 no 3_575
H24 C14 3.5711 no 3_575
H24 C19 3.4201 no 3_575
H24 H18A 3.0744 no 4_564
H24 H21 3.1065 no 4_564
H25A C3 3.4014 no 1_454
H25A C15 3.4870 no 4_564
H25A C21 3.5163 no 4_564
H25A H3 3.2809 no 1_454
H25A H13 3.1042 no 2_545
H25A H14 2.9056 no 2_545
H25A H15 2.8260 no 4_564
H25A H21 2.9015 no 4_564
H25B S1 2.9731 no 1_454
H25B C7 3.4549 no 3_575
H25B C14 3.5209 no 3_575
H25B H7 3.0798 no 1_454
H25B H7 3.3402 no 3_575
H25B H9 3.5905 no 4_464
H25B H14 3.4561 no 3_575
H25B H15 3.1398 no 4_564
H25B H21 3.4007 no 4_564
H25C S1 3.2639 no 1_454
H25C O2 2.8835 no 4_464
H25C C4 3.5825 no 4_464
H25C C8 3.5909 no 4_464
H25C C9 2.9515 no 4_464
H25C H3 3.4492 no 1_454
H25C H9 2.3431 no 4_464
H25C H18B 3.3140 no 1_454

loop_
_geom_torsion_atom_site_label_1
_geom_torsion_atom_site_label_2
_geom_torsion_atom_site_label_3
_geom_torsion_atom_site_label_4
_geom_torsion
_geom_torsion_publ_flag
C11 S1 C12 C5 -136.4(4) no
C12 S1 C11 C7 -162.1(3) no
C12 S1 C11 C19 20.6(4) no
C6 C3 C8 C4 -180.0(3) no
C6 C3 C8 C9 0.1(6) no
C8 C3 C6 C20 -1.6(6) no
O2 C4 C8 C3 164.8(3) no
O2 C4 C8 C9 -15.3(5) no
O2 C4 C18 C5 -3.6(5) no
C8 C4 C18 C5 178.1(3) no
C18 C4 C8 C3 -17.0(5) no
C18 C4 C8 C9 162.9(3) no
C12 C5 C16 C17 46.4(6) no
C12 C5 C16 C21 -133.2(5) no
C16 C5 C12 S1 -169.5(4) no
C12 C5 C18 C4 -91.6(5) no
C18 C5 C12 S1 6.5(7) no
C16 C5 C18 C4 84.5(5) no
C18 C5 C16 C17 -129.8(4) no
C18 C5 C16 C21 50.6(6) no
C3 C6 C20 C10 2.2(6) no
C11 C7 C14 C13 0.3(7) no
C14 C7 C11 S1 -178.6(4) no
C14 C7 C11 C19 -1.2(7) no
C3 C8 C9 C10 0.8(5) no
C4 C8 C9 C10 -179.1(3) no
C8 C9 C10 C20 -0.3(6) no
C9 C10 C20 C6 -1.2(6) no
S1 C11 C19 C23 177.9(3) no
C7 C11 C19 C23 0.7(7) no
C14 C13 C23 C19 -1.5(7) no
C23 C13 C14 C7 1.0(7) no
C21 C15 C22 C24 -5.1(6) no
C21 C15 C22 C25 174.4(4) no
C22 C15 C21 C16 3.3(6) no
C5 C16 C17 C24 179.1(4) no
C5 C16 C21 C15 179.6(3) no
C17 C16 C21 C15 -0.1(6) no
C21 C16 C17 C24 -1.3(6) no
C16 C17 C24 C22 -0.6(6) no
C11 C19 C23 C13 0.6(7) no
C15 C22 C24 C17 3.7(6) no
C25 C22 C24 C17 -175.8(4) no

loop_
_cod_related_entry_id
_cod_related_entry_code
_cod_related_entry_database
1 30652065 ChemSpider
